data_7044107
loop_
_publ_author_name
'CANAC, Yves'
'Lugan, No\"el'
'Benaissa, Idir'
'Taakili, Rachid'

_publ_section_title
;
 A Convenient Access to N-Phosphonio-Substituted NHC Metal Complexes [M =
 Ag(I), Rh(I), Pd(II)]
;
_journal_name_full 'Dalton Trans.'
_journal_paper_doi 10.1039/C7DT02759A
_journal_year 2017
_chemical_formula_moiety 'C36 H38 N2 P Pd, C F3 O3 S, C2 H3 N'
_chemical_formula_sum 'C39 H41 Cl0 F3 N3 O3 P Pd S'
_chemical_formula_weight 826.16
_space_group_IT_number 2
_symmetry_cell_setting triclinic
_symmetry_Int_Tables_number 2
_symmetry_space_group_name_Hall '-P 1'
_symmetry_space_group_name_H-M 'P -1'
_atom_sites_solution_hydrogens geom
_audit_creation_date 2017-06-12T15:31:10-00:00
_audit_creation_method 'WinGX routine CIF_UPDATE'
_audit_update_record
;
2017-06-26 deposited with the CCDC.
2017-09-04 downloaded from the CCDC.
;
_cell_angle_alpha 100.2840(10)
_cell_angle_beta 104.9000(10)
_cell_angle_gamma 106.0680(10)
_cell_formula_units_Z 2
_cell_length_a 12.9799(5)
_cell_length_b 13.0932(5)
_cell_length_c 13.5428(5)
_cell_measurement_reflns_used 9999
_cell_measurement_temperature 100(2)
_cell_measurement_theta_max 36.29
_cell_measurement_theta_min 1.80
_cell_measurement_wavelength 0.71073
_cell_volume 2058.59(14)
_computing_structure_refinement 'SHELXL-2014/7 (Sheldrick, 2014)'
_diffrn_ambient_temperature 100(2)
_diffrn_measured_fraction_theta_full 0.999
_diffrn_measured_fraction_theta_max 0.999
_diffrn_measurement_device_type 'Bruker APEX II'
_diffrn_measurement_method 'phi and omega scans'
_diffrn_radiation_monochromator graphite
_diffrn_radiation_probe x-ray
_diffrn_radiation_source 'Incoatec I\mS Microsource '
_diffrn_radiation_type MoK\a
_diffrn_radiation_wavelength 0.71073
_diffrn_reflns_av_R_equivalents 0.0227
_diffrn_reflns_av_unetI/netI 0.0122
_diffrn_reflns_Laue_measured_fraction_full 0.999
_diffrn_reflns_Laue_measured_fraction_max 0.999
_diffrn_reflns_limit_h_max 16
_diffrn_reflns_limit_h_min -16
_diffrn_reflns_limit_k_max 16
_diffrn_reflns_limit_k_min -16
_diffrn_reflns_limit_l_max 16
_diffrn_reflns_limit_l_min -16
_diffrn_reflns_number 65531
_diffrn_reflns_point_group_measured_fraction_full 0.999
_diffrn_reflns_point_group_measured_fraction_max 0.999
_diffrn_reflns_theta_full 25.242
_diffrn_reflns_theta_max 26.372
_diffrn_reflns_theta_min 2.607
_diffrn_standards_decay_% 0
_diffrn_standards_interval_count 0
_diffrn_standards_number 0
_exptl_absorpt_coefficient_mu 0.590
_exptl_absorpt_correction_T_max 0.7459
_exptl_absorpt_correction_T_min 0.5537
_exptl_absorpt_correction_type multi-scan
_exptl_absorpt_process_details
;
'SADABS, Sheldrick, Bruker, 2000'
;
_exptl_crystal_colour colourless
_exptl_crystal_density_diffrn 1.333
_exptl_crystal_density_method 'not measured'
_exptl_crystal_description block
_exptl_crystal_F_000 828
_exptl_crystal_size_max 0.12
_exptl_crystal_size_mid 0.10
_exptl_crystal_size_min 0.05
_refine_diff_density_max 3.621
_refine_diff_density_min -1.751
_refine_diff_density_rms 0.099
_refine_ls_extinction_method none
_refine_ls_goodness_of_fit_ref 1.047
_refine_ls_hydrogen_treatment constr
_refine_ls_matrix_type full
_refine_ls_number_parameters 474
_refine_ls_number_reflns 8425
_refine_ls_number_restraints 0
_refine_ls_restrained_S_all 1.047
_refine_ls_R_factor_all 0.0528
_refine_ls_R_factor_gt 0.0499
_refine_ls_shift/su_max 0.001
_refine_ls_shift/su_mean 0
_refine_ls_structure_factor_coef Fsqd
_refine_ls_weighting_details 'w=1/[\s^2^(Fo^2^)+(0.0598P)^2^+6.5971P] where P=(Fo^2^+2Fc^2^)/3'
_refine_ls_weighting_scheme calc
_refine_ls_wR_factor_gt 0.1286
_refine_ls_wR_factor_ref 0.1317
_reflns_Friedel_coverage 0
_reflns_number_gt 7932
_reflns_number_total 8425
_reflns_threshold_expression 'I > 2\s(I)'
_cod_data_source_file c7dt02759a2.cif
_cod_data_source_block 11OTf
_cod_original_cell_volume 2058.58(14)
_cod_database_code 7044107

loop_
_symmetry_equiv_pos_as_xyz
'x, y, z'
'-x, -y, -z'

loop_
_atom_site_label
_atom_site_type_symbol
_atom_site_fract_x
_atom_site_fract_y
_atom_site_fract_z
_atom_site_U_iso_or_equiv
_atom_site_adp_type
_atom_site_occupancy
_atom_site_site_symmetry_order
_atom_site_calc_flag
_atom_site_refinement_flags_posn
_atom_site_refinement_flags_adp
_atom_site_refinement_flags_occupancy
C1 C 0.1731(3) -0.0568(3) 0.5751(3) 0.0253(6) Uani 1 1 d . . .
C2 C 0.1286(3) -0.2429(3) 0.5292(3) 0.0342(8) Uani 1 1 d . . .
H2 H 0.1249 -0.3137 0.5342 0.041 Uiso 1 1 calc R U .
C4 C 0.0751(3) -0.0396(3) 0.3973(3) 0.0287(7) Uani 1 1 d . . .
H4A H 0.0164 -0.0133 0.4127 0.034 Uiso 1 1 calc R U .
H4B H 0.0436 -0.0881 0.3258 0.034 Uiso 1 1 calc R U .
C5 C 0.1734(3) 0.0572(3) 0.4030(3) 0.0335(8) Uani 1 1 d . . .
H5A H 0.1536 0.0832 0.3404 0.040 Uiso 1 1 calc R U .
H5B H 0.2379 0.0335 0.4032 0.040 Uiso 1 1 calc R U .
C6 C 0.2067(3) 0.1522(3) 0.5021(3) 0.0303(7) Uani 1 1 d . . .
H6 H 0.1408 0.1767 0.4919 0.036 Uiso 1 1 calc R U .
C7 C 0.2411(4) 0.0980(4) 0.8136(3) 0.0479(11) Uani 1 1 d . . .
C8A C 0.2984(14) 0.2007(7) 0.8159(7) 0.045(4) Uani 0.52(2) 1 d . . P
C8B C 0.2241(12) 0.1945(6) 0.8030(6) 0.032(3) Uani 0.48(2) 1 d . . P
C9 C 0.2719(5) 0.2695(3) 0.7596(3) 0.0575(13) Uani 1 1 d . . .
C11 C 0.2456(3) -0.1458(3) 0.7152(3) 0.0335(8) Uani 1 1 d . . .
C12 C 0.3626(3) -0.1183(3) 0.7465(4) 0.0435(10) Uani 1 1 d . . .
C13 C 0.4157(4) -0.1253(4) 0.8486(4) 0.0588(14) Uani 1 1 d . . .
H13 H 0.4941 -0.1062 0.8726 0.071 Uiso 1 1 calc R U .
C14 C 0.3557(5) -0.1592(4) 0.9141(4) 0.0599(14) Uani 1 1 d . . .
C15 C 0.2400(5) -0.1855(3) 0.8793(3) 0.0509(11) Uani 1 1 d . . .
H15 H 0.1992 -0.2084 0.9234 0.061 Uiso 1 1 calc R U .
C16 C 0.1824(4) -0.1790(3) 0.7804(3) 0.0381(8) Uani 1 1 d . . .
C17 C 0.4287(4) -0.0841(4) 0.6747(5) 0.0586(13) Uani 1 1 d . . .
H17A H 0.4194 -0.1481 0.6212 0.088 Uiso 1 1 calc R U .
H17B H 0.5076 -0.0490 0.7155 0.088 Uiso 1 1 calc R U .
H17C H 0.4016 -0.0335 0.6415 0.088 Uiso 1 1 calc R U .
C18 C 0.4170(7) -0.1678(5) 1.0229(5) 0.097(3) Uani 1 1 d . . .
H18A H 0.4024 -0.2441 1.0216 0.145 Uiso 1 1 calc R U .
H18B H 0.3902 -0.1335 1.0750 0.145 Uiso 1 1 calc R U .
H18C H 0.4970 -0.1312 1.0405 0.145 Uiso 1 1 calc R U .
C19 C 0.0565(4) -0.2040(4) 0.7465(4) 0.0482(10) Uani 1 1 d . . .
H19A H 0.0295 -0.2165 0.8044 0.072 Uiso 1 1 calc R U .
H19B H 0.0203 -0.2689 0.6876 0.072 Uiso 1 1 calc R U .
H19C H 0.0392 -0.1428 0.7256 0.072 Uiso 1 1 calc R U .
C21 C 0.4588(3) 0.2644(3) 0.5519(3) 0.0323(7) Uani 1 1 d . . .
C22 C 0.4835(4) 0.2001(4) 0.6184(4) 0.0497(11) Uani 1 1 d . . .
H22 H 0.4258 0.1544 0.6356 0.060 Uiso 1 1 calc R U .
C23 C 0.5941(4) 0.2033(5) 0.6598(5) 0.0619(14) Uani 1 1 d . . .
H23 H 0.6102 0.1598 0.7047 0.074 Uiso 1 1 calc R U .
C24 C 0.6806(4) 0.2710(4) 0.6346(4) 0.0511(11) Uani 1 1 d . . .
H24 H 0.7546 0.2728 0.6626 0.061 Uiso 1 1 calc R U .
C25 C 0.6566(3) 0.3356(4) 0.5680(4) 0.0426(9) Uani 1 1 d . . .
H25 H 0.7146 0.3812 0.5511 0.051 Uiso 1 1 calc R U .
C26 C 0.5467(3) 0.3328(3) 0.5265(3) 0.0370(8) Uani 1 1 d . . .
H26 H 0.5309 0.3764 0.4815 0.044 Uiso 1 1 calc R U .
C3 C 0.0803(3) -0.2152(3) 0.4427(3) 0.0323(7) Uani 1 1 d . . .
H3 H 0.0367 -0.2628 0.3760 0.039 Uiso 1 1 calc R U .
C31 C 0.3104(3) 0.3924(3) 0.5775(3) 0.0288(7) Uani 1 1 d . . .
C32 C 0.4059(3) 0.4734(3) 0.6526(3) 0.0341(8) Uani 1 1 d . . .
H32 H 0.4765 0.4650 0.6639 0.041 Uiso 1 1 calc R U .
C33 C 0.3959(4) 0.5666(3) 0.7107(3) 0.0434(9) Uani 1 1 d . . .
H33 H 0.4600 0.6205 0.7609 0.052 Uiso 1 1 calc R U .
C34 C 0.2918(4) 0.5799(3) 0.6945(4) 0.0448(10) Uani 1 1 d . . .
H34 H 0.2856 0.6423 0.7343 0.054 Uiso 1 1 calc R U .
C35 C 0.1964(4) 0.5005(3) 0.6192(4) 0.0437(9) Uani 1 1 d . . .
H35 H 0.1263 0.5100 0.6079 0.052 Uiso 1 1 calc R U .
C36 C 0.2052(3) 0.4074(3) 0.5609(3) 0.0363(8) Uani 1 1 d . . .
H36 H 0.1409 0.3543 0.5103 0.044 Uiso 1 1 calc R U .
C41 C 0.3035(3) 0.2825(3) 0.3685(3) 0.0349(8) Uani 1 1 d . . .
C42 C 0.3256(4) 0.2069(4) 0.2976(4) 0.0469(10) Uani 1 1 d . . .
H42 H 0.3525 0.1535 0.3205 0.056 Uiso 1 1 calc R U .
C43 C 0.3076(4) 0.2110(5) 0.1930(4) 0.0583(13) Uani 1 1 d . . .
H43 H 0.3213 0.1596 0.1459 0.070 Uiso 1 1 calc R U .
C44 C 0.2699(5) 0.2904(6) 0.1591(4) 0.0693(16) Uani 1 1 d . . .
H44 H 0.2584 0.2931 0.0891 0.083 Uiso 1 1 calc R U .
C45 C 0.2488(6) 0.3660(6) 0.2283(5) 0.0741(17) Uani 1 1 d . . .
H45 H 0.2241 0.4205 0.2051 0.089 Uiso 1 1 calc R U .
C46 C 0.2640(4) 0.3618(4) 0.3323(4) 0.0520(11) Uani 1 1 d . . .
H46 H 0.2478 0.4123 0.3781 0.062 Uiso 1 1 calc R U .
C50 C 0.0583(6) 0.8924(5) 0.0753(4) 0.0722(16) Uani 1 1 d . . .
C53 C 0.9736(6) 0.5000(4) 0.7481(6) 0.0693(15) Uani 1 1 d . . .
C54 C 1.0204(13) 0.5080(8) 0.8610(7) 0.174(6) Uani 1 1 d . . .
H54A H 0.9698 0.4518 0.8797 0.262 Uiso 1 1 calc R U .
H54B H 1.0292 0.5793 0.9026 0.262 Uiso 1 1 calc R U .
H54C H 1.0928 0.4981 0.8747 0.262 Uiso 1 1 calc R U .
N1 N 0.1850(2) -0.1460(2) 0.6098(2) 0.0284(6) Uani 1 1 d . . .
N2 N 0.1082(2) -0.1019(2) 0.4720(2) 0.0260(6) Uani 1 1 d . . .
N4 N 0.9413(4) 0.4924(4) 0.6636(5) 0.0663(12) Uani 1 1 d . . .
P1 P 0.31755(7) 0.26830(7) 0.50182(7) 0.02815(19) Uani 1 1 d . . .
Pd1 Pd 0.22585(2) 0.10767(2) 0.65078(2) 0.02522(9) Uani 1 1 d . . .
S1 S 0.1140(3) 0.8049(2) 0.13880(16) 0.1138(9) Uani 1 1 d . . .
O1 O 0.1357(6) 0.7295(4) 0.0669(4) 0.1008(18) Uani 1 1 d . . .
O2 O 0.0399(7) 0.7600(4) 0.1926(4) 0.120(2) Uani 1 1 d . . .
O3 O 0.2230(7) 0.8962(7) 0.2148(5) 0.187(5) Uani 1 1 d . . .
F1 F 0.0335(4) 0.9629(4) 0.1357(3) 0.0865(11) Uani 1 1 d . . .
F2 F 0.1162(5) 0.9393(4) 0.0214(4) 0.1120(17) Uani 1 1 d . . .
F3 F -0.0382(6) 0.8334(7) -0.0021(5) 0.200(4) Uani 1 1 d . . .

loop_
_atom_site_aniso_label
_atom_site_aniso_U_11
_atom_site_aniso_U_22
_atom_site_aniso_U_33
_atom_site_aniso_U_23
_atom_site_aniso_U_13
_atom_site_aniso_U_12
C1 0.0189(14) 0.0225(15) 0.0330(17) 0.0042(13) 0.0087(13) 0.0066(12)
C2 0.0367(19) 0.0203(16) 0.040(2) 0.0022(14) 0.0101(16) 0.0068(14)
C4 0.0259(16) 0.0289(17) 0.0270(16) 0.0033(13) 0.0048(13) 0.0088(14)
C5 0.0316(18) 0.0342(19) 0.0324(18) 0.0079(15) 0.0088(15) 0.0099(15)
C6 0.0281(17) 0.0281(17) 0.0340(18) 0.0082(14) 0.0118(14) 0.0070(14)
C7 0.072(3) 0.035(2) 0.0302(19) 0.0030(16) 0.0086(19) 0.018(2)
C8A 0.056(10) 0.038(4) 0.031(4) 0.001(3) 0.007(4) 0.015(4)
C8B 0.038(8) 0.026(4) 0.022(4) -0.004(3) 0.007(4) 0.007(3)
C9 0.103(4) 0.027(2) 0.033(2) -0.0019(16) 0.021(2) 0.016(2)
C11 0.0351(19) 0.0209(16) 0.0385(19) 0.0051(14) 0.0017(15) 0.0119(14)
C12 0.035(2) 0.0249(18) 0.061(3) 0.0040(17) 0.0012(18) 0.0131(15)
C13 0.042(2) 0.030(2) 0.078(3) 0.002(2) -0.018(2) 0.0143(18)
C14 0.076(3) 0.031(2) 0.050(3) 0.0080(19) -0.013(2) 0.017(2)
C15 0.074(3) 0.032(2) 0.038(2) 0.0088(17) 0.005(2) 0.017(2)
C16 0.049(2) 0.0249(17) 0.0343(19) 0.0054(14) 0.0062(17) 0.0122(16)
C17 0.032(2) 0.047(3) 0.092(4) 0.011(3) 0.016(2) 0.0147(19)
C18 0.118(6) 0.060(3) 0.066(4) 0.015(3) -0.038(4) 0.023(4)
C19 0.049(2) 0.046(2) 0.050(2) 0.015(2) 0.021(2) 0.011(2)
C21 0.0270(17) 0.0316(18) 0.0398(19) 0.0090(15) 0.0126(15) 0.0108(14)
C22 0.034(2) 0.056(3) 0.074(3) 0.039(2) 0.024(2) 0.0194(19)
C23 0.043(3) 0.079(4) 0.088(4) 0.055(3) 0.028(3) 0.031(2)
C24 0.033(2) 0.063(3) 0.065(3) 0.025(2) 0.018(2) 0.020(2)
C25 0.0316(19) 0.045(2) 0.051(2) 0.0131(19) 0.0187(18) 0.0075(17)
C26 0.0328(19) 0.037(2) 0.042(2) 0.0145(16) 0.0145(16) 0.0095(16)
C3 0.0296(17) 0.0220(16) 0.0364(19) -0.0013(14) 0.0088(15) 0.0026(13)
C31 0.0291(17) 0.0236(16) 0.0330(17) 0.0085(13) 0.0112(14) 0.0064(13)
C32 0.0307(18) 0.0279(17) 0.0385(19) 0.0071(15) 0.0094(15) 0.0045(14)
C33 0.048(2) 0.0273(18) 0.043(2) 0.0020(16) 0.0117(18) 0.0028(17)
C34 0.062(3) 0.0283(19) 0.051(2) 0.0108(17) 0.026(2) 0.0187(19)
C35 0.046(2) 0.040(2) 0.057(3) 0.0197(19) 0.023(2) 0.0234(19)
C36 0.0303(18) 0.0332(19) 0.043(2) 0.0089(16) 0.0094(16) 0.0099(15)
C41 0.0247(17) 0.038(2) 0.0357(19) 0.0080(15) 0.0109(14) 0.0014(15)
C42 0.040(2) 0.059(3) 0.044(2) 0.009(2) 0.0193(19) 0.018(2)
C43 0.045(3) 0.081(4) 0.043(2) 0.004(2) 0.019(2) 0.014(2)
C44 0.053(3) 0.112(5) 0.041(3) 0.026(3) 0.016(2) 0.020(3)
C45 0.092(4) 0.096(5) 0.058(3) 0.044(3) 0.029(3) 0.047(4)
C46 0.063(3) 0.052(3) 0.050(3) 0.022(2) 0.023(2) 0.024(2)
C50 0.100(5) 0.066(3) 0.044(3) 0.011(3) 0.018(3) 0.027(3)
C53 0.084(4) 0.043(3) 0.072(4) 0.003(3) 0.030(3) 0.012(3)
C54 0.314(18) 0.084(6) 0.072(5) 0.005(5) 0.029(8) 0.029(8)
N1 0.0284(14) 0.0214(13) 0.0329(15) 0.0051(11) 0.0075(12) 0.0084(11)
N2 0.0216(13) 0.0227(13) 0.0302(14) 0.0031(11) 0.0080(11) 0.0053(11)
N4 0.050(2) 0.062(3) 0.080(3) 0.008(2) 0.020(2) 0.017(2)
P1 0.0261(4) 0.0238(4) 0.0330(5) 0.0062(3) 0.0112(3) 0.0054(3)
Pd1 0.02324(14) 0.01960(14) 0.02934(15) 0.00138(10) 0.00878(10) 0.00501(10)
S1 0.227(3) 0.1221(16) 0.0786(11) 0.0660(12) 0.0856(16) 0.1324(19)
O1 0.189(6) 0.062(3) 0.071(3) 0.019(2) 0.063(3) 0.051(3)
O2 0.246(8) 0.075(3) 0.090(3) 0.038(3) 0.111(4) 0.067(4)
O3 0.174(7) 0.206(8) 0.104(5) -0.074(5) -0.069(5) 0.125(6)
F1 0.112(3) 0.112(3) 0.064(2) 0.034(2) 0.028(2) 0.076(3)
F2 0.194(5) 0.108(3) 0.099(3) 0.065(3) 0.087(3) 0.088(4)
F3 0.159(6) 0.211(7) 0.120(5) -0.010(5) -0.069(4) 0.035(5)

loop_
_atom_type_symbol
_atom_type_description
_atom_type_scat_dispersion_real
_atom_type_scat_dispersion_imag
_atom_type_scat_source
C C 0.0033 0.0016 'International Tables Vol C Tables 4.2.6.8 and 6.1.1.4'
N N 0.0061 0.0033 'International Tables Vol C Tables 4.2.6.8 and 6.1.1.4'
F F 0.0171 0.0103 'International Tables Vol C Tables 4.2.6.8 and 6.1.1.4'
P P 0.1023 0.0942 'International Tables Vol C Tables 4.2.6.8 and 6.1.1.4'
S S 0.1246 0.1234 'International Tables Vol C Tables 4.2.6.8 and 6.1.1.4'
Cl Cl 0.1484 0.1585 'International Tables Vol C Tables 4.2.6.8 and 6.1.1.4'
Pd Pd -0.9988 1.0072 'International Tables Vol C Tables 4.2.6.8 and 6.1.1.4'
O O 0.0106 0.006 'International Tables Vol C Tables 4.2.6.8 and 6.1.1.4'
H H 0 0 'International Tables Vol C Tables 4.2.6.8 and 6.1.1.4'

loop_
_geom_angle_atom_site_label_1
_geom_angle_atom_site_label_2
_geom_angle_atom_site_label_3
_geom_angle
N2 C1 N1 103.4(3)
N2 C1 Pd1 124.1(2)
N1 C1 Pd1 132.4(3)
C3 C2 N1 106.9(3)
C3 C2 H2 126.6
N1 C2 H2 126.6
N2 C4 C5 112.1(3)
N2 C4 H4A 109.2
C5 C4 H4A 109.2
N2 C4 H4B 109.2
C5 C4 H4B 109.2
H4A C4 H4B 107.9
C4 C5 C6 112.3(3)
C4 C5 H5A 109.1
C6 C5 H5A 109.1
C4 C5 H5B 109.1
C6 C5 H5B 109.1
H5A C5 H5B 107.9
C5 C6 P1 110.9(2)
C5 C6 Pd1 115.9(2)
P1 C6 Pd1 116.11(18)
C5 C6 H6 104.0
P1 C6 H6 104.0
Pd1 C6 H6 104.0
C8A C7 C8B 39.4(5)
C8A C7 Pd1 71.0(4)
C8B C7 Pd1 71.2(4)
C8B C8A C7 72.2(10)
C8B C8A C9 69.0(9)
C7 C8A C9 132.2(11)
C8B C8A Pd1 78.8(8)
C7 C8A Pd1 73.4(4)
C9 C8A Pd1 72.7(4)
C8A C8B C9 70.9(9)
C8A C8B C7 68.3(9)
C9 C8B C7 130.6(10)
C8A C8B Pd1 76.9(7)
C9 C8B Pd1 72.3(4)
C7 C8B Pd1 72.3(4)
C8B C9 C8A 40.1(5)
C8B C9 Pd1 72.3(4)
C8A C9 Pd1 71.4(4)
C12 C11 C16 122.4(4)
C12 C11 N1 119.6(4)
C16 C11 N1 117.9(3)
C11 C12 C13 116.6(5)
C11 C12 C17 121.6(4)
C13 C12 C17 121.8(4)
C14 C13 C12 122.4(4)
C14 C13 H13 118.8
C12 C13 H13 118.8
C15 C14 C13 118.8(4)
C15 C14 C18 120.9(6)
C13 C14 C18 120.3(6)
C14 C15 C16 121.8(5)
C14 C15 H15 119.1
C16 C15 H15 119.1
C15 C16 C11 117.9(4)
C15 C16 C19 120.6(4)
C11 C16 C19 121.5(4)
C12 C17 H17A 109.5
C12 C17 H17B 109.5
H17A C17 H17B 109.5
C12 C17 H17C 109.5
H17A C17 H17C 109.5
H17B C17 H17C 109.5
C14 C18 H18A 109.5
C14 C18 H18B 109.5
H18A C18 H18B 109.5
C14 C18 H18C 109.5
H18A C18 H18C 109.5
H18B C18 H18C 109.5
C16 C19 H19A 109.5
C16 C19 H19B 109.5
H19A C19 H19B 109.5
C16 C19 H19C 109.5
H19A C19 H19C 109.5
H19B C19 H19C 109.5
C22 C21 C26 119.2(4)
C22 C21 P1 121.7(3)
C26 C21 P1 119.0(3)
C21 C22 C23 120.2(4)
C21 C22 H22 119.9
C23 C22 H22 119.9
C24 C23 C22 120.4(4)
C24 C23 H23 119.8
C22 C23 H23 119.8
C25 C24 C23 119.8(4)
C25 C24 H24 120.1
C23 C24 H24 120.1
C24 C25 C26 120.1(4)
C24 C25 H25 120.0
C26 C25 H25 120.0
C25 C26 C21 120.3(4)
C25 C26 H26 119.9
C21 C26 H26 119.9
C2 C3 N2 106.5(3)
C2 C3 H3 126.8
N2 C3 H3 126.8
C32 C31 C36 119.0(3)
C32 C31 P1 122.1(3)
C36 C31 P1 118.9(3)
C33 C32 C31 120.0(4)
C33 C32 H32 120.0
C31 C32 H32 120.0
C34 C33 C32 120.5(4)
C34 C33 H33 119.8
C32 C33 H33 119.8
C33 C34 C35 120.1(4)
C33 C34 H34 120.0
C35 C34 H34 120.0
C36 C35 C34 120.1(4)
C36 C35 H35 120.0
C34 C35 H35 120.0
C35 C36 C31 120.4(4)
C35 C36 H36 119.8
C31 C36 H36 119.8
C46 C41 C42 118.6(4)
C46 C41 P1 122.1(3)
C42 C41 P1 119.1(3)
C43 C42 C41 120.3(5)
C43 C42 H42 119.9
C41 C42 H42 119.9
C44 C43 C42 120.3(5)
C44 C43 H43 119.9
C42 C43 H43 119.9
C43 C44 C45 120.0(5)
C43 C44 H44 120.0
C45 C44 H44 120.0
C44 C45 C46 120.5(5)
C44 C45 H45 119.7
C46 C45 H45 119.7
C45 C46 C41 120.2(5)
C45 C46 H46 119.9
C41 C46 H46 119.9
F1 C50 F2 111.2(5)
F1 C50 F3 105.4(7)
F2 C50 F3 100.0(6)
F1 C50 S1 114.3(4)
F2 C50 S1 114.8(5)
F3 C50 S1 109.9(6)
N4 C53 C54 177.5(9)
C53 C54 H54A 109.5
C53 C54 H54B 109.5
H54A C54 H54B 109.5
C53 C54 H54C 109.5
H54A C54 H54C 109.5
H54B C54 H54C 109.5
C1 N1 C2 111.2(3)
C1 N1 C11 127.2(3)
C2 N1 C11 121.6(3)
C1 N2 C3 112.1(3)
C1 N2 C4 125.0(3)
C3 N2 C4 122.9(3)
C6 P1 C31 109.46(16)
C6 P1 C21 115.35(17)
C31 P1 C21 108.66(17)
C6 P1 C41 111.52(17)
C31 P1 C41 106.88(18)
C21 P1 C41 104.55(17)
C1 Pd1 C8A 133.4(3)
C1 Pd1 C6 91.90(13)
C8A Pd1 C6 134.0(3)
C1 Pd1 C8B 132.1(2)
C8A Pd1 C8B 24.3(3)
C6 Pd1 C8B 130.8(3)
C1 Pd1 C9 167.37(16)
C8A Pd1 C9 35.9(3)
C6 Pd1 C9 99.96(15)
C8B Pd1 C9 35.4(3)
C1 Pd1 C7 99.81(15)
C8A Pd1 C7 35.7(3)
C6 Pd1 C7 167.25(15)
C8B Pd1 C7 36.5(3)
C9 Pd1 C7 68.01(16)
O1 S1 O2 116.5(3)
O1 S1 O3 112.5(4)
O2 S1 O3 112.2(5)
O1 S1 C50 110.4(3)
O2 S1 C50 107.3(4)
O3 S1 C50 95.8(4)

loop_
_geom_bond_atom_site_label_1
_geom_bond_atom_site_label_2
_geom_bond_distance
C1 N2 1.354(4)
C1 N1 1.366(4)
C1 Pd1 2.047(3)
C2 C3 1.341(5)
C2 N1 1.385(4)
C2 H2 0.9300
C4 N2 1.463(4)
C4 C5 1.503(5)
C4 H4A 0.9700
C4 H4B 0.9700
C5 C6 1.530(5)
C5 H5A 0.9700
C5 H5B 0.9700
C6 P1 1.782(4)
C6 Pd1 2.168(4)
C6 H6 0.9800
C7 C8A 1.335(11)
C7 C8B 1.368(10)
C7 Pd1 2.193(4)
C8A C8B 0.912(11)
C8A C9 1.339(11)
C8A Pd1 2.164(8)
C8B C9 1.323(10)
C8B Pd1 2.179(7)
C9 Pd1 2.179(4)
C11 C12 1.388(5)
C11 C16 1.398(6)
C11 N1 1.441(5)
C12 C13 1.408(7)
C12 C17 1.502(7)
C13 C14 1.377(8)
C13 H13 0.9300
C14 C15 1.373(8)
C14 C18 1.524(7)
C15 C16 1.387(6)
C15 H15 0.9300
C16 C19 1.501(6)
C17 H17A 0.9600
C17 H17B 0.9600
C17 H17C 0.9600
C18 H18A 0.9600
C18 H18B 0.9600
C18 H18C 0.9600
C19 H19A 0.9600
C19 H19B 0.9600
C19 H19C 0.9600
C21 C22 1.377(6)
C21 C26 1.403(5)
C21 P1 1.802(4)
C22 C23 1.386(6)
C22 H22 0.9300
C23 C24 1.383(7)
C23 H23 0.9300
C24 C25 1.379(6)
C24 H24 0.9300
C25 C26 1.379(6)
C25 H25 0.9300
C26 H26 0.9300
C3 N2 1.380(4)
C3 H3 0.9300
C31 C32 1.391(5)
C31 C36 1.400(5)
C31 P1 1.799(4)
C32 C33 1.386(6)
C32 H32 0.9300
C33 C34 1.377(6)
C33 H33 0.9300
C34 C35 1.382(6)
C34 H34 0.9300
C35 C36 1.379(6)
C35 H35 0.9300
C36 H36 0.9300
C41 C46 1.388(6)
C41 C42 1.394(6)
C41 P1 1.816(4)
C42 C43 1.389(7)
C42 H42 0.9300
C43 C44 1.367(9)
C43 H43 0.9300
C44 C45 1.372(9)
C44 H44 0.9300
C45 C46 1.385(7)
C45 H45 0.9300
C46 H46 0.9300
C50 F1 1.287(7)
C50 F2 1.288(7)
C50 F3 1.328(8)
C50 S1 1.751(7)
C53 N4 1.089(8)
C53 C54 1.465(11)
C54 H54A 0.9600
C54 H54B 0.9600
C54 H54C 0.9600
S1 O1 1.398(5)
S1 O2 1.416(6)
S1 O3 1.537(8)

loop_
_geom_torsion_atom_site_label_1
_geom_torsion_atom_site_label_2
_geom_torsion_atom_site_label_3
_geom_torsion_atom_site_label_4
_geom_torsion
N2 C4 C5 C6 -74.7(4)
C4 C5 C6 P1 -176.4(2)
C4 C5 C6 Pd1 48.4(4)
Pd1 C7 C8A C8B 83.3(7)
C8B C7 C8A C9 -37.0(11)
Pd1 C7 C8A C9 46.3(10)
C8B C7 C8A Pd1 -83.3(7)
C7 C8A C8B C9 -151.5(5)
Pd1 C8A C8B C9 -75.6(3)
C9 C8A C8B C7 151.5(5)
Pd1 C8A C8B C7 75.9(3)
C7 C8A C8B Pd1 -75.9(3)
C9 C8A C8B Pd1 75.6(3)
Pd1 C7 C8B C8A -82.6(7)
C8A C7 C8B C9 36.4(10)
Pd1 C7 C8B C9 -46.2(8)
C8A C7 C8B Pd1 82.6(7)
C7 C8B C9 C8A -35.8(10)
Pd1 C8B C9 C8A -81.9(7)
C8A C8B C9 Pd1 81.9(7)
C7 C8B C9 Pd1 46.2(8)
C7 C8A C9 C8B 37.8(11)
Pd1 C8A C9 C8B 84.4(7)
C8B C8A C9 Pd1 -84.4(7)
C7 C8A C9 Pd1 -46.5(10)
C16 C11 C12 C13 -0.1(5)
N1 C11 C12 C13 -176.9(3)
C16 C11 C12 C17 179.3(4)
N1 C11 C12 C17 2.5(5)
C11 C12 C13 C14 1.1(6)
C17 C12 C13 C14 -178.3(4)
C12 C13 C14 C15 -1.1(7)
C12 C13 C14 C18 178.6(4)
C13 C14 C15 C16 0.1(7)
C18 C14 C15 C16 -179.6(4)
C14 C15 C16 C11 0.8(6)
C14 C15 C16 C19 -177.6(4)
C12 C11 C16 C15 -0.8(6)
N1 C11 C16 C15 176.0(3)
C12 C11 C16 C19 177.6(4)
N1 C11 C16 C19 -5.6(5)
C26 C21 C22 C23 0.1(7)
P1 C21 C22 C23 -176.7(4)
C21 C22 C23 C24 -0.1(9)
C22 C23 C24 C25 0.0(9)
C23 C24 C25 C26 -0.1(8)
C24 C25 C26 C21 0.2(7)
C22 C21 C26 C25 -0.2(6)
P1 C21 C26 C25 176.8(3)
N1 C2 C3 N2 0.0(4)
C36 C31 C32 C33 0.7(6)
P1 C31 C32 C33 -178.6(3)
C31 C32 C33 C34 0.0(6)
C32 C33 C34 C35 -0.7(7)
C33 C34 C35 C36 0.6(7)
C34 C35 C36 C31 0.1(6)
C32 C31 C36 C35 -0.8(6)
P1 C31 C36 C35 178.6(3)
C46 C41 C42 C43 -0.4(6)
P1 C41 C42 C43 175.4(3)
C41 C42 C43 C44 1.1(7)
C42 C43 C44 C45 -0.4(8)
C43 C44 C45 C46 -0.9(10)
C44 C45 C46 C41 1.5(9)
C42 C41 C46 C45 -0.9(7)
P1 C41 C46 C45 -176.5(4)
N2 C1 N1 C2 0.1(4)
Pd1 C1 N1 C2 176.6(3)
N2 C1 N1 C11 -179.2(3)
Pd1 C1 N1 C11 -2.7(5)
C3 C2 N1 C1 -0.1(4)
C3 C2 N1 C11 179.2(3)
C12 C11 N1 C1 -80.4(5)
C16 C11 N1 C1 102.6(4)
C12 C11 N1 C2 100.3(4)
C16 C11 N1 C2 -76.6(4)
N1 C1 N2 C3 -0.1(4)
Pd1 C1 N2 C3 -177.0(2)
N1 C1 N2 C4 -177.2(3)
Pd1 C1 N2 C4 5.9(4)
C2 C3 N2 C1 0.0(4)
C2 C3 N2 C4 177.2(3)
C5 C4 N2 C1 46.3(4)
C5 C4 N2 C3 -130.5(3)
C5 C6 P1 C31 153.3(3)
Pd1 C6 P1 C31 -71.6(2)
C5 C6 P1 C21 -83.8(3)
Pd1 C6 P1 C21 51.3(2)
C5 C6 P1 C41 35.3(3)
Pd1 C6 P1 C41 170.33(18)
C32 C31 P1 C6 133.3(3)
C36 C31 P1 C6 -46.0(3)
C32 C31 P1 C21 6.5(4)
C36 C31 P1 C21 -172.8(3)
C32 C31 P1 C41 -105.8(3)
C36 C31 P1 C41 74.9(3)
C22 C21 P1 C6 -21.9(4)
C26 C21 P1 C6 161.2(3)
C22 C21 P1 C31 101.4(4)
C26 C21 P1 C31 -75.5(3)
C22 C21 P1 C41 -144.7(4)
C26 C21 P1 C41 38.4(4)
C46 C41 P1 C6 104.2(4)
C42 C41 P1 C6 -71.4(4)
C46 C41 P1 C31 -15.4(4)
C42 C41 P1 C31 169.0(3)
C46 C41 P1 C21 -130.5(4)
C42 C41 P1 C21 53.9(3)
F1 C50 S1 O1 178.5(5)
F2 C50 S1 O1 -51.4(6)
F3 C50 S1 O1 60.3(7)
F1 C50 S1 O2 50.5(6)
F2 C50 S1 O2 -179.3(5)
F3 C50 S1 O2 -67.7(7)
F1 C50 S1 O3 -64.9(6)
F2 C50 S1 O3 65.2(6)
F3 C50 S1 O3 176.9(7)
